data_7234158
loop_
_publ_author_name
'Bulman Page, Philip C.'
'Goodyear, Ross L.'
'Chan, Yohan'
'Slawin, Alexandra M. Z.'
'Allin, Steven M.'

_publ_section_title
;
 Formal synthesis of (+)-lactacystin from l-serine
;
_journal_issue 51
_journal_name_full 'RSC Advances'
_journal_page_first 30019
_journal_paper_doi 10.1039/C9RA07244F
_journal_volume 9
_journal_year 2019
_chemical_formula_moiety 'C17 H21 N O4'
_chemical_formula_sum 'C17 H21 N O4'
_chemical_formula_weight 303.36
_space_group_crystal_system monoclinic
_space_group_IT_number 14
_space_group_name_Hall '-P 2yn'
_space_group_name_H-M_alt 'P 1 21/n 1'
_symmetry_space_group_name_Hall '-P 2yn'
_symmetry_space_group_name_H-M 'P 1 21/n 1'
_atom_sites_solution_hydrogens geom
_atom_sites_solution_primary direct
_atom_sites_solution_secondary difmap
_audit_creation_date 2017-09-26
_audit_creation_method 'by CrystalStructure 4.2'
_audit_update_record
;
2019-05-14 deposited with the CCDC.    2019-09-12 downloaded from the CCDC.
;
_cell_angle_alpha 90.0000
_cell_angle_beta 112.9800(13)
_cell_angle_gamma 90.0000
_cell_formula_units_Z 4
_cell_length_a 15.59060(16)
_cell_length_b 5.83233(5)
_cell_length_c 19.3142(2)
_cell_measurement_reflns_used 13929
_cell_measurement_temperature 125
_cell_measurement_theta_max 75.25
_cell_measurement_theta_min 2.52
_cell_volume 1616.86(3)
_computing_cell_refinement 'CrysAlisPro 1.171.39.8d (Rigaku OD, 2015)'
_computing_data_collection 'CrysAlisPro 1.171.39.8d (Rigaku OD, 2015)'
_computing_data_reduction 'CrysAlisPro 1.171.39.8d (Rigaku OD, 2015)'
_computing_molecular_graphics 'CrystalStructure 4.2'
_computing_publication_material 'CrystalStructure 4.2 (Rigaku, 2015)'
_computing_structure_refinement 'SHELXL Version 2014/7 (Sheldrick, 2008)'
_computing_structure_solution 'SIR2011 (Burla, et al., 2012)'
_diffrn_ambient_temperature 125
_diffrn_detector_area_resol_mean 5.811
_diffrn_measured_fraction_theta_full 0.995
_diffrn_measured_fraction_theta_max 0.976
_diffrn_measurement_device_type 'Rigaku XtaLAB P200'
_diffrn_measurement_method \w
_diffrn_radiation_type 'Cu K\a'
_diffrn_radiation_wavelength 1.54187
_diffrn_reflns_av_R_equivalents 0.0247
_diffrn_reflns_Laue_measured_fraction_full 0.995
_diffrn_reflns_Laue_measured_fraction_max 0.976
_diffrn_reflns_limit_h_max 19
_diffrn_reflns_limit_h_min -19
_diffrn_reflns_limit_k_max 7
_diffrn_reflns_limit_k_min -6
_diffrn_reflns_limit_l_max 23
_diffrn_reflns_limit_l_min -24
_diffrn_reflns_number 17824
_diffrn_reflns_point_group_measured_fraction_full 0.995
_diffrn_reflns_point_group_measured_fraction_max 0.976
_diffrn_reflns_theta_full 67.687
_diffrn_reflns_theta_max 75.426
_diffrn_reflns_theta_min 3.112
_diffrn_standards_number 0
_exptl_absorpt_coefficient_mu 0.727
_exptl_absorpt_correction_T_max 0.978
_exptl_absorpt_correction_T_min 0.743
_exptl_absorpt_correction_type multi-scan
_exptl_absorpt_process_details
;
CrysAlisPro 1.171.39.8d (Rigaku Oxford Diffraction, 2015)
Empirical absorption correction using spherical harmonics,
 implemented in SCALE3 ABSPACK scaling algorithm.
;
_exptl_crystal_colour colourless
_exptl_crystal_density_diffrn 1.246
_exptl_crystal_density_method 'not measured'
_exptl_crystal_description prism
_exptl_crystal_F_000 648.00
_exptl_crystal_size_max 0.120
_exptl_crystal_size_mid 0.050
_exptl_crystal_size_min 0.030
_refine_diff_density_max 0.35
_refine_diff_density_min -0.22
_refine_ls_extinction_coef 0.0085(7)
_refine_ls_extinction_method SHELXL
_refine_ls_goodness_of_fit_ref 1.041
_refine_ls_hydrogen_treatment mixed
_refine_ls_number_parameters 204
_refine_ls_number_reflns 3279
_refine_ls_number_restraints 1
_refine_ls_R_factor_all 0.0421
_refine_ls_R_factor_gt 0.0411
_refine_ls_shift/su_max 0.001
_refine_ls_structure_factor_coef Fsqd
_refine_ls_weighting_details 'w = 1/[\s^2^(Fo^2^)+(0.0654P)^2^+0.6680P] where P=(Fo^2^+2Fc^2^)/3'
_refine_ls_weighting_scheme calc
_refine_ls_wR_factor_gt 0.1111
_refine_ls_wR_factor_ref 0.1119
_reflns_Friedel_coverage 0.000
_reflns_number_gt 3142
_reflns_number_total 3279
_reflns_threshold_expression F^2^>2.0\s(F^2^)
_cod_data_source_file c9ra07244f2.cif
_cod_data_source_block 20
_cod_database_code 7234158

loop_
_space_group_symop_id
_space_group_symop_operation_xyz
1 +X,+Y,+Z
2 1/2-X,1/2+Y,1/2-Z
3 -X,-Y,-Z
4 -1/2+X,-1/2-Y,-1/2+Z

loop_
_atom_site_label
_atom_site_type_symbol
_atom_site_fract_x
_atom_site_fract_y
_atom_site_fract_z
_atom_site_U_iso_or_equiv
_atom_site_adp_type
_atom_site_occupancy
_atom_site_site_symmetry_order
_atom_site_calc_flag
_atom_site_refinement_flags_posn
_atom_site_refinement_flags_adp
O2 O 0.40459(5) 0.66638(14) 0.43286(4) 0.0174(2) Uani 1 1 d . .
O4 O 0.34181(7) 1.10946(19) 0.61062(5) 0.0396(3) Uani 1 1 d . .
O10 O 0.16242(5) 0.92248(15) 0.44300(5) 0.0232(2) Uani 1 1 d . .
O11 O 0.23637(5) 0.60124(14) 0.50146(5) 0.0220(2) Uani 1 1 d . .
N1 N 0.45508(6) 0.66331(16) 0.56145(5) 0.0155(2) Uani 1 1 d D .
C2 C 0.39959(7) 0.73036(18) 0.49199(6) 0.0135(2) Uani 1 1 d . .
C3 C 0.33054(7) 0.91053(18) 0.49650(6) 0.0144(2) Uani 1 1 d . .
C4 C 0.36601(8) 0.9539(2) 0.58162(6) 0.0207(3) Uani 1 1 d . .
C5 C 0.43888(7) 0.7739(2) 0.62307(6) 0.0172(2) Uani 1 1 d . .
H5 H 0.4121 0.6610 0.6481 0.021 Uiso 1 1 calc R U
C6 C 0.52538(7) 0.88661(19) 0.68141(6) 0.0178(2) Uani 1 1 d . .
H6A H 0.5074 0.9622 0.7196 0.021 Uiso 1 1 calc R U
H6B H 0.5470 1.0078 0.6561 0.021 Uiso 1 1 calc R U
C7 C 0.60697(7) 0.7247(2) 0.72181(6) 0.0180(2) Uani 1 1 d . .
H7 H 0.6317 0.6678 0.6844 0.022 Uiso 1 1 calc R U
C8 C 0.68383(8) 0.8610(2) 0.78206(7) 0.0264(3) Uani 1 1 d . .
H8A H 0.7013 0.9925 0.7588 0.032 Uiso 1 1 calc R U
H8B H 0.6612 0.9156 0.8199 0.032 Uiso 1 1 calc R U
H8C H 0.7383 0.7624 0.8062 0.032 Uiso 1 1 calc R U
C9 C 0.57786(10) 0.5186(2) 0.75582(7) 0.0299(3) Uani 1 1 d . .
H9A H 0.5286 0.4342 0.7161 0.036 Uiso 1 1 calc R U
H9B H 0.6317 0.4178 0.7798 0.036 Uiso 1 1 calc R U
H9C H 0.5546 0.5710 0.7935 0.036 Uiso 1 1 calc R U
C10 C 0.23230(7) 0.81398(19) 0.47505(6) 0.0152(2) Uani 1 1 d . .
C12 C 0.14812(9) 0.4996(2) 0.49765(8) 0.0269(3) Uani 1 1 d . .
H12A H 0.1512 0.3305 0.4947 0.032 Uiso 1 1 calc R U
H12B H 0.0961 0.5547 0.4520 0.032 Uiso 1 1 calc R U
C13 C 0.13146(8) 0.5668(2) 0.56658(7) 0.0231(3) Uani 1 1 d . .
C14 C 0.07718(10) 0.7559(2) 0.56505(8) 0.0318(3) Uani 1 1 d . .
H14 H 0.0487 0.8405 0.5198 0.038 Uiso 1 1 calc R U
C15 C 0.06397(11) 0.8228(3) 0.62916(9) 0.0370(3) Uani 1 1 d . .
H15 H 0.0262 0.9522 0.6274 0.044 Uiso 1 1 calc R U
C16 C 0.10565(10) 0.7020(3) 0.69550(8) 0.0344(3) Uani 1 1 d . .
H16 H 0.0971 0.7490 0.7395 0.041 Uiso 1 1 calc R U
C17 C 0.15951(12) 0.5137(3) 0.69760(9) 0.0478(4) Uani 1 1 d . .
H17 H 0.1880 0.4298 0.7430 0.057 Uiso 1 1 calc R U
C18 C 0.17240(11) 0.4456(3) 0.63345(10) 0.0420(4) Uani 1 1 d . .
H18 H 0.2096 0.3149 0.6353 0.050 Uiso 1 1 calc R U
C19 C 0.33020(8) 1.12572(19) 0.45183(7) 0.0221(3) Uani 1 1 d . .
H19A H 0.3941 1.1828 0.4669 0.027 Uiso 1 1 calc R U
H19B H 0.3047 1.0894 0.3980 0.027 Uiso 1 1 calc R U
H19C H 0.2916 1.2435 0.4618 0.027 Uiso 1 1 calc R U
H1 H 0.5016(9) 0.545(2) 0.5675(9) 0.032(4) Uiso 1 1 d D .

loop_
_atom_site_aniso_label
_atom_site_aniso_U_11
_atom_site_aniso_U_22
_atom_site_aniso_U_33
_atom_site_aniso_U_23
_atom_site_aniso_U_13
_atom_site_aniso_U_12
O2 0.0177(4) 0.0200(4) 0.0169(4) -0.0018(3) 0.0094(3) 0.0050(3)
O4 0.0353(5) 0.0499(6) 0.0271(5) -0.0157(4) 0.0052(4) 0.0242(5)
O10 0.0140(4) 0.0280(5) 0.0264(4) 0.0033(3) 0.0067(3) 0.0051(3)
O11 0.0188(4) 0.0169(4) 0.0378(5) 0.0019(3) 0.0192(4) 0.0017(3)
N1 0.0138(4) 0.0177(5) 0.0162(4) -0.0027(3) 0.0074(3) 0.0037(3)
C2 0.0111(5) 0.0133(5) 0.0187(5) -0.0018(4) 0.0085(4) -0.0002(4)
C3 0.0126(5) 0.0147(5) 0.0179(5) -0.0021(4) 0.0080(4) 0.0024(4)
C4 0.0154(5) 0.0271(6) 0.0201(5) -0.0063(5) 0.0075(4) 0.0043(4)
C5 0.0154(5) 0.0221(6) 0.0164(5) -0.0033(4) 0.0087(4) 0.0027(4)
C6 0.0172(5) 0.0193(5) 0.0171(5) -0.0030(4) 0.0068(4) 0.0012(4)
C7 0.0173(5) 0.0207(6) 0.0158(5) 0.0006(4) 0.0064(4) 0.0010(4)
C8 0.0205(6) 0.0282(6) 0.0252(6) 0.0006(5) 0.0031(5) -0.0036(5)
C9 0.0348(7) 0.0246(6) 0.0246(6) 0.0048(5) 0.0055(5) -0.0062(5)
C10 0.0148(5) 0.0175(5) 0.0163(5) -0.0023(4) 0.0094(4) 0.0014(4)
C12 0.0240(6) 0.0205(6) 0.0465(7) -0.0065(5) 0.0251(6) -0.0054(5)
C13 0.0187(5) 0.0190(6) 0.0392(7) 0.0004(5) 0.0195(5) -0.0015(4)
C14 0.0349(7) 0.0325(7) 0.0371(7) 0.0097(6) 0.0241(6) 0.0150(6)
C15 0.0431(8) 0.0360(8) 0.0455(8) 0.0062(6) 0.0320(7) 0.0151(6)
C16 0.0327(7) 0.0442(8) 0.0349(7) 0.0013(6) 0.0225(6) 0.0015(6)
C17 0.0491(9) 0.0585(11) 0.0422(8) 0.0218(8) 0.0250(7) 0.0227(8)
C18 0.0454(8) 0.0367(8) 0.0547(9) 0.0166(7) 0.0314(8) 0.0223(7)
C19 0.0227(6) 0.0149(5) 0.0349(6) 0.0021(5) 0.0180(5) 0.0027(4)

loop_
_atom_type_symbol
_atom_type_description
_atom_type_scat_dispersion_real
_atom_type_scat_dispersion_imag
_atom_type_scat_source
C C 0.0181 0.0091
;
International Tables for Crystallography
(Vol. C, Tables 4.2.6.8 and 6.1.1.4)
;
H H 0.0000 0.0000
;
International Tables for Crystallography
(Vol. C, Table 6.1.1.4)
;
N N 0.0311 0.0180
;
International Tables for Crystallography
(Vol. C, Tables 4.2.6.8 and 6.1.1.4)
;
O O 0.0492 0.0322
;
International Tables for Crystallography
(Vol. C, Tables 4.2.6.8 and 6.1.1.4)
;

loop_
_geom_angle_atom_site_label_1
_geom_angle_atom_site_label_2
_geom_angle_atom_site_label_3
_geom_angle
C10 O11 C12 116.81(9)
C2 N1 C5 115.97(9)
C2 N1 H1 119.0(9)
C5 N1 H1 125.0(9)
O2 C2 N1 126.15(9)
O2 C2 C3 124.11(9)
N1 C2 C3 109.68(9)
C19 C3 C10 111.63(9)
C19 C3 C2 112.37(9)
C10 C3 C2 112.58(8)
C19 C3 C4 113.01(9)
C10 C3 C4 104.74(8)
C2 C3 C4 101.91(8)
O4 C4 C5 125.47(10)
O4 C4 C3 125.12(11)
C5 C4 C3 109.37(9)
N1 C5 C4 101.94(8)
N1 C5 C6 114.06(8)
C4 C5 C6 110.71(9)
N1 C5 H5 110.0
C4 C5 H5 110.0
C6 C5 H5 110.0
C5 C6 C7 115.41(9)
C5 C6 H6A 108.4
C7 C6 H6A 108.4
C5 C6 H6B 108.4
C7 C6 H6B 108.4
H6A C6 H6B 107.5
C9 C7 C8 111.09(9)
C9 C7 C6 112.26(10)
C8 C7 C6 108.39(9)
C9 C7 H7 108.3
C8 C7 H7 108.3
C6 C7 H7 108.3
C7 C8 H8A 109.5
C7 C8 H8B 109.5
H8A C8 H8B 109.5
C7 C8 H8C 109.5
H8A C8 H8C 109.5
H8B C8 H8C 109.5
C7 C9 H9A 109.5
C7 C9 H9B 109.5
H9A C9 H9B 109.5
C7 C9 H9C 109.5
H9A C9 H9C 109.5
H9B C9 H9C 109.5
O10 C10 O11 125.82(10)
O10 C10 C3 123.80(10)
O11 C10 C3 110.23(9)
O11 C12 C13 109.36(10)
O11 C12 H12A 109.8
C13 C12 H12A 109.8
O11 C12 H12B 109.8
C13 C12 H12B 109.8
H12A C12 H12B 108.2
C14 C13 C18 118.72(12)
C14 C13 C12 120.29(12)
C18 C13 C12 120.96(11)
C13 C14 C15 120.52(13)
C13 C14 H14 119.7
C15 C14 H14 119.7
C16 C15 C14 120.25(13)
C16 C15 H15 119.9
C14 C15 H15 119.9
C17 C16 C15 119.71(13)
C17 C16 H16 120.1
C15 C16 H16 120.1
C16 C17 C18 120.14(14)
C16 C17 H17 119.9
C18 C17 H17 119.9
C17 C18 C13 120.66(13)
C17 C18 H18 119.7
C13 C18 H18 119.7
C3 C19 H19A 109.5
C3 C19 H19B 109.5
H19A C19 H19B 109.5
C3 C19 H19C 109.5
H19A C19 H19C 109.5
H19B C19 H19C 109.5

loop_
_geom_bond_atom_site_label_1
_geom_bond_atom_site_label_2
_geom_bond_distance
O2 C2 1.2323(13)
O4 C4 1.2018(15)
O10 C10 1.2016(14)
O11 C10 1.3336(14)
O11 C12 1.4733(13)
N1 C2 1.3397(14)
N1 C5 1.4599(13)
N1 H1 0.974(5)
C2 C3 1.5311(13)
C3 C19 1.5218(15)
C3 C10 1.5294(14)
C3 C4 1.5371(15)
C4 C5 1.5241(15)
C5 C6 1.5277(15)
C5 H5 1.0000
C6 C7 1.5310(15)
C6 H6A 0.9900
C6 H6B 0.9900
C7 C9 1.5216(16)
C7 C8 1.5276(16)
C7 H7 1.0000
C8 H8A 0.9800
C8 H8B 0.9800
C8 H8C 0.9800
C9 H9A 0.9800
C9 H9B 0.9800
C9 H9C 0.9800
C12 C13 1.5046(17)
C12 H12A 0.9900
C12 H12B 0.9900
C13 C14 1.3831(17)
C13 C18 1.390(2)
C14 C15 1.3882(19)
C14 H14 0.9500
C15 C16 1.382(2)
C15 H15 0.9500
C16 C17 1.374(2)
C16 H16 0.9500
C17 C18 1.388(2)
C17 H17 0.9500
C18 H18 0.9500
C19 H19A 0.9800
C19 H19B 0.9800
C19 H19C 0.9800

loop_
_geom_hbond_atom_site_label_D
_geom_hbond_atom_site_label_H
_geom_hbond_atom_site_label_A
_geom_hbond_site_symmetry_A
_geom_hbond_distance_DA
_geom_hbond_distance_DH
_geom_hbond_distance_HA
_geom_hbond_angle_DHA
_geom_hbond_publ_flag
N1 H1 O2 3_666 2.8824(13) 0.974(13) 1.915(14) 171.6(15) no

loop_
_geom_torsion_atom_site_label_1
_geom_torsion_atom_site_label_2
_geom_torsion_atom_site_label_3
_geom_torsion_atom_site_label_4
_geom_torsion
C5 N1 C2 O2 176.45(10)
C5 N1 C2 C3 -0.73(12)
O2 C2 C3 C19 -49.07(14)
N1 C2 C3 C19 128.18(10)
O2 C2 C3 C10 78.00(13)
N1 C2 C3 C10 -104.75(10)
O2 C2 C3 C4 -170.33(10)
N1 C2 C3 C4 6.93(11)
C19 C3 C4 O4 46.78(16)
C10 C3 C4 O4 -74.95(15)
C2 C3 C4 O4 167.59(12)
C19 C3 C4 C5 -131.28(10)
C10 C3 C4 C5 107.00(10)
C2 C3 C4 C5 -10.47(11)
C2 N1 C5 C4 -5.87(12)
C2 N1 C5 C6 -125.23(10)
O4 C4 C5 N1 -167.97(12)
C3 C4 C5 N1 10.08(12)
O4 C4 C5 C6 -46.28(16)
C3 C4 C5 C6 131.77(9)
N1 C5 C6 C7 -60.52(13)
C4 C5 C6 C7 -174.78(9)
C5 C6 C7 C9 -52.39(13)
C5 C6 C7 C8 -175.48(9)
C12 O11 C10 O10 -6.50(16)
C12 O11 C10 C3 169.19(9)
C19 C3 C10 O10 -18.36(14)
C2 C3 C10 O10 -145.82(10)
C4 C3 C10 O10 104.27(12)
C19 C3 C10 O11 165.85(9)
C2 C3 C10 O11 38.39(12)
C4 C3 C10 O11 -71.52(10)
C10 O11 C12 C13 -86.44(13)
O11 C12 C13 C14 94.57(14)
O11 C12 C13 C18 -83.37(15)
C18 C13 C14 C15 0.0(2)
C12 C13 C14 C15 -177.97(13)
C13 C14 C15 C16 0.5(2)
C14 C15 C16 C17 -0.7(2)
C15 C16 C17 C18 0.3(3)
C16 C17 C18 C13 0.2(3)
C14 C13 C18 C17 -0.4(2)
C12 C13 C18 C17 177.60(14)
